data_4080782
loop_
_publ_author_name
'Arribas, Inmaculada'
'\'Alvarez, Eleuterio'
'Pizzano, Antonio'

_publ_section_title
;
 Novel Bis(1,3,2-diazaphospholidine) Ligands for Asymmetric Catalysis
;
_journal_issue 9
_journal_name_full Organometallics
_journal_page_first 2497
_journal_paper_doi 10.1021/om400185q
_journal_volume 32
_journal_year 2013
_chemical_absolute_configuration rmad
_chemical_formula_moiety 'C50 H56 Fe N4 P2'
_chemical_formula_sum 'C50 H56 Fe N4 P2'
_chemical_formula_weight 830.78
_chemical_name_systematic
; 
 ? 
;
_space_group_IT_number 18
_symmetry_cell_setting orthorhombic
_symmetry_space_group_name_Hall 'P 2 2ab'
_symmetry_space_group_name_H-M 'P 21 21 2'
_atom_sites_solution_hydrogens geom
_atom_sites_solution_primary direct
_atom_sites_solution_secondary difmap
_audit_creation_method SHELXL-97
_cell_angle_alpha 90.00
_cell_angle_beta 90.00
_cell_angle_gamma 90.00
_cell_formula_units_Z 2
_cell_length_a 11.4977(5)
_cell_length_b 19.2962(8)
_cell_length_c 9.6181(4)
_cell_measurement_reflns_used 5271
_cell_measurement_temperature 173(2)
_cell_measurement_theta_max 29.81
_cell_measurement_theta_min 2.37
_cell_volume 2133.89(16)
_computing_cell_refinement 'APEX2 Software Suite (Bruker, 2007)'
_computing_data_collection 'APEX2 Software Suite (Bruker, 2007)'
_computing_data_reduction 'APEX2 Software Suite (Bruker, 2007)'
_computing_molecular_graphics 'SHELXTL (Sheldrick, 2008)'
_computing_publication_material 'SHELXTL and publCIF (Westrip, 2010)'
_computing_structure_refinement 'SHELXL97 (Sheldrick, 2008)'
_computing_structure_solution 'SIR2002 (Burla et al., 2003)'
_diffrn_ambient_temperature 173(2)
_diffrn_detector_area_resol_mean 8.26
_diffrn_measured_fraction_theta_full 0.988
_diffrn_measured_fraction_theta_max 0.988
_diffrn_measurement_device_type
;
 Bruker-Nonius X8kappa APEX II CCD area detector
;
_diffrn_measurement_method 'phi and omega scans with narrow frames'
_diffrn_radiation_monochromator graphite
_diffrn_radiation_source 'fine-focus sealed tube'
_diffrn_radiation_type MoK\a
_diffrn_radiation_wavelength 0.71073
_diffrn_reflns_av_R_equivalents 0.0375
_diffrn_reflns_av_sigmaI/netI 0.0352
_diffrn_reflns_limit_h_max 16
_diffrn_reflns_limit_h_min -8
_diffrn_reflns_limit_k_max 27
_diffrn_reflns_limit_k_min -25
_diffrn_reflns_limit_l_max 13
_diffrn_reflns_limit_l_min -13
_diffrn_reflns_number 28721
_diffrn_reflns_theta_full 30.52
_diffrn_reflns_theta_max 30.52
_diffrn_reflns_theta_min 2.06
_diffrn_standards_decay_% 0
_exptl_absorpt_coefficient_mu 0.468
_exptl_absorpt_correction_T_max 0.8169
_exptl_absorpt_correction_T_min 0.7995
_exptl_absorpt_correction_type multi-scan
_exptl_absorpt_process_details
;
program SADABS, Bruker (2001).
;
_exptl_crystal_colour yellow
_exptl_crystal_density_diffrn 1.293
_exptl_crystal_density_method 'not measured'
_exptl_crystal_description prism
_exptl_crystal_F_000 880
_exptl_crystal_size_max 0.50
_exptl_crystal_size_mid 0.45
_exptl_crystal_size_min 0.45
_refine_diff_density_max 0.504
_refine_diff_density_min -0.312
_refine_diff_density_rms 0.048
_refine_ls_abs_structure_details 'Flack H D (1983), Acta Cryst. A39, 876-881'
_refine_ls_abs_structure_Flack 0.001(9)
_refine_ls_extinction_method none
_refine_ls_goodness_of_fit_ref 1.039
_refine_ls_hydrogen_treatment constr
_refine_ls_matrix_type full
_refine_ls_number_parameters 260
_refine_ls_number_reflns 6379
_refine_ls_number_restraints 0
_refine_ls_restrained_S_all 1.039
_refine_ls_R_factor_all 0.0326
_refine_ls_R_factor_gt 0.0287
_refine_ls_shift/su_max 0.002
_refine_ls_shift/su_mean 0.000
_refine_ls_structure_factor_coef Fsqd
_refine_ls_weighting_details 'calc w=1/[\s^2^(Fo^2^)+(0.0467P)^2^+0.0000P] where P=(Fo^2^+2Fc^2^)/3'
_refine_ls_weighting_scheme calc
_refine_ls_wR_factor_gt 0.0739
_refine_ls_wR_factor_ref 0.0751
_reflns_number_gt 5818
_reflns_number_total 6379
_reflns_threshold_expression >2sigma(I)
_cod_data_source_file om400185q_si_002.cif
_cod_data_source_block ea09712x
_cod_depositor_comments
;
The following automatic conversions were performed:

'_symmetry_cell_setting' value 'Orthorhombic' changed to
'orthorhombic' according to
/home/saulius/struct/CIF-dictionaries/cif_core.dic dictionary named
'cif_core.dic' version 2.3.1 from 2005-06-27.

Automatic conversion script
Id: cif_fix_values 1891 2012-01-12 08:04:46Z andrius 
;
_cod_database_code 4080782

loop_
_symmetry_equiv_pos_as_xyz
'x, y, z'
'-x, -y, z'
'-x+1/2, y+1/2, -z'
'x+1/2, -y+1/2, -z'

loop_
_atom_site_label
_atom_site_type_symbol
_atom_site_fract_x
_atom_site_fract_y
_atom_site_fract_z
_atom_site_U_iso_or_equiv
_atom_site_adp_type
_atom_site_occupancy
_atom_site_symmetry_multiplicity
_atom_site_calc_flag
_atom_site_refinement_flags
Fe1 Fe 0.5000 0.0000 0.07271(2) 0.01726(6) Uani 1 2 d S
P1 P 0.63131(3) 0.138047(15) 0.24188(3) 0.01691(7) Uani 1 1 d .
N1 N 0.57812(9) 0.22208(5) 0.26507(11) 0.0177(2) Uani 1 1 d .
N2 N 0.59548(9) 0.11611(5) 0.41011(11) 0.0185(2) Uani 1 1 d .
C1 C 0.48036(11) 0.21840(6) 0.36352(13) 0.0195(2) Uani 1 1 d .
H1 H 0.4118 0.1970 0.3160 0.023 Uiso 1 1 calc R
C2 C 0.52337(11) 0.16951(7) 0.47739(13) 0.0191(2) Uani 1 1 d .
H2 H 0.5750 0.1968 0.5406 0.023 Uiso 1 1 calc R
C3 C 0.41847(12) 0.14560(7) 0.56245(15) 0.0260(3) Uani 1 1 d .
H3A H 0.4425 0.1105 0.6317 0.031 Uiso 1 1 calc R
H3B H 0.3590 0.1248 0.5008 0.031 Uiso 1 1 calc R
C4 C 0.36928(14) 0.20979(8) 0.63565(16) 0.0330(3) Uani 1 1 d .
H4A H 0.2974 0.1968 0.6860 0.040 Uiso 1 1 calc R
H4B H 0.4264 0.2266 0.7049 0.040 Uiso 1 1 calc R
C5 C 0.34174(14) 0.26828(8) 0.53358(18) 0.0348(3) Uani 1 1 d .
H5A H 0.3216 0.3104 0.5870 0.042 Uiso 1 1 calc R
H5B H 0.2727 0.2551 0.4782 0.042 Uiso 1 1 calc R
C6 C 0.44274(13) 0.28569(7) 0.43311(16) 0.0265(3) Uani 1 1 d .
H6A H 0.4166 0.3195 0.3622 0.032 Uiso 1 1 calc R
H6B H 0.5086 0.3062 0.4851 0.032 Uiso 1 1 calc R
C7 C 0.56588(12) 0.26145(6) 0.14057(13) 0.0198(2) Uani 1 1 d .
C8 C 0.66460(12) 0.27234(7) 0.05821(14) 0.0230(3) Uani 1 1 d .
H8 H 0.7370 0.2528 0.0851 0.028 Uiso 1 1 calc R
C9 C 0.65748(14) 0.31154(7) -0.06245(15) 0.0304(3) Uani 1 1 d .
H9 H 0.7251 0.3179 -0.1178 0.036 Uiso 1 1 calc R
C10 C 0.55330(16) 0.34169(8) -0.10370(16) 0.0343(4) Uani 1 1 d .
C11 C 0.45589(15) 0.32982(8) -0.02378(18) 0.0346(4) Uani 1 1 d .
H11 H 0.3837 0.3494 -0.0515 0.042 Uiso 1 1 calc R
C12 C 0.46058(13) 0.28966(7) 0.09702(15) 0.0271(3) Uani 1 1 d .
H12 H 0.3919 0.2816 0.1494 0.033 Uiso 1 1 calc R
C13 C 0.5489(2) 0.38690(10) -0.23246(19) 0.0536(5) Uani 1 1 d .
H13A H 0.4704 0.3856 -0.2720 0.080 Uiso 1 1 calc R
H13B H 0.6047 0.3696 -0.3012 0.080 Uiso 1 1 calc R
H13C H 0.5686 0.4347 -0.2075 0.080 Uiso 1 1 calc R
C14 C 0.67377(11) 0.07813(6) 0.49445(14) 0.0187(2) Uani 1 1 d .
C15 C 0.67592(13) 0.08529(7) 0.63866(15) 0.0255(3) Uani 1 1 d .
H15 H 0.6278 0.1190 0.6818 0.031 Uiso 1 1 calc R
C16 C 0.74774(13) 0.04361(8) 0.72084(15) 0.0279(3) Uani 1 1 d .
H16 H 0.7473 0.0496 0.8189 0.033 Uiso 1 1 calc R
C17 C 0.81934(12) -0.00612(8) 0.66310(15) 0.0263(3) Uani 1 1 d .
C18 C 0.82251(12) -0.01015(7) 0.51890(16) 0.0267(3) Uani 1 1 d .
H18 H 0.8749 -0.0417 0.4761 0.032 Uiso 1 1 calc R
C19 C 0.75150(11) 0.03052(6) 0.43554(15) 0.0221(3) Uani 1 1 d .
H19 H 0.7556 0.0260 0.3373 0.027 Uiso 1 1 calc R
C20 C 0.88762(14) -0.05632(9) 0.75261(19) 0.0395(4) Uani 1 1 d .
H20A H 0.8995 -0.0361 0.8450 0.059 Uiso 1 1 calc R
H20B H 0.9632 -0.0655 0.7093 0.059 Uiso 1 1 calc R
H20C H 0.8443 -0.0998 0.7614 0.059 Uiso 1 1 calc R
C21 C 0.51170(12) 0.09969(6) 0.14492(12) 0.0183(2) Uani 1 1 d .
C22 C 0.40705(12) 0.06729(7) 0.19264(14) 0.0211(3) Uani 1 1 d .
H22 H 0.3855 0.0604 0.2870 0.025 Uiso 1 1 calc R
C23 C 0.34088(12) 0.04723(7) 0.07427(16) 0.0262(3) Uani 1 1 d .
H23 H 0.2676 0.0245 0.0762 0.031 Uiso 1 1 calc R
C24 C 0.40264(14) 0.06688(7) -0.04678(15) 0.0276(3) Uani 1 1 d .
H24 H 0.3779 0.0599 -0.1400 0.033 Uiso 1 1 calc R
C25 C 0.50811(15) 0.09894(6) -0.00433(13) 0.0239(3) Uani 1 1 d .
H25 H 0.5664 0.1168 -0.0645 0.029 Uiso 1 1 calc R

loop_
_atom_site_aniso_label
_atom_site_aniso_U_11
_atom_site_aniso_U_22
_atom_site_aniso_U_33
_atom_site_aniso_U_23
_atom_site_aniso_U_13
_atom_site_aniso_U_12
Fe1 0.02062(12) 0.01532(11) 0.01583(12) 0.000 0.000 -0.00154(10)
P1 0.01668(14) 0.01746(13) 0.01660(15) 0.00033(11) 0.00231(12) -0.00016(11)
N1 0.0183(5) 0.0169(4) 0.0179(5) 0.0012(4) 0.0017(4) -0.0014(4)
N2 0.0189(5) 0.0193(5) 0.0174(5) 0.0016(4) 0.0018(4) 0.0027(4)
C1 0.0189(6) 0.0192(5) 0.0203(6) -0.0001(4) 0.0021(5) 0.0004(5)
C2 0.0187(6) 0.0217(6) 0.0169(6) -0.0008(4) 0.0040(4) 0.0016(4)
C3 0.0240(6) 0.0280(6) 0.0259(7) 0.0017(5) 0.0087(6) 0.0019(5)
C4 0.0306(7) 0.0373(8) 0.0310(8) -0.0017(6) 0.0144(6) 0.0057(6)
C5 0.0307(8) 0.0330(7) 0.0406(9) -0.0036(6) 0.0113(7) 0.0104(6)
C6 0.0282(7) 0.0226(6) 0.0286(7) -0.0034(5) 0.0044(6) 0.0041(5)
C7 0.0245(6) 0.0152(5) 0.0197(6) 0.0001(4) -0.0032(5) -0.0047(5)
C8 0.0264(6) 0.0207(6) 0.0218(6) 0.0002(5) 0.0005(5) -0.0047(5)
C9 0.0402(8) 0.0272(7) 0.0238(7) 0.0020(6) 0.0028(6) -0.0105(6)
C10 0.0495(9) 0.0283(7) 0.0250(8) 0.0079(5) -0.0096(7) -0.0134(7)
C11 0.0360(8) 0.0308(8) 0.0371(9) 0.0089(6) -0.0153(7) -0.0044(6)
C12 0.0233(6) 0.0267(7) 0.0313(8) 0.0064(5) -0.0042(6) -0.0038(5)
C13 0.0769(13) 0.0482(10) 0.0358(10) 0.0206(8) -0.0159(9) -0.0178(10)
C14 0.0175(6) 0.0173(5) 0.0214(6) 0.0016(4) 0.0002(5) -0.0020(5)
C15 0.0289(7) 0.0272(6) 0.0202(7) 0.0047(5) 0.0024(5) 0.0065(6)
C16 0.0282(7) 0.0346(7) 0.0209(7) 0.0077(5) -0.0003(5) 0.0014(6)
C17 0.0217(6) 0.0255(7) 0.0317(7) 0.0073(6) -0.0040(5) -0.0006(6)
C18 0.0235(6) 0.0221(7) 0.0346(7) -0.0013(5) 0.0005(6) 0.0040(5)
C19 0.0222(6) 0.0228(6) 0.0214(6) -0.0028(5) -0.0011(5) -0.0004(5)
C20 0.0336(8) 0.0383(8) 0.0465(10) 0.0169(8) -0.0044(8) 0.0056(6)
C21 0.0214(6) 0.0151(5) 0.0185(6) -0.0002(4) 0.0001(5) -0.0010(5)
C22 0.0208(6) 0.0179(6) 0.0246(7) -0.0007(5) 0.0023(5) -0.0003(5)
C23 0.0217(6) 0.0226(6) 0.0343(7) -0.0010(5) -0.0062(6) 0.0002(5)
C24 0.0356(8) 0.0225(6) 0.0248(7) 0.0014(5) -0.0110(6) -0.0002(6)
C25 0.0332(7) 0.0176(5) 0.0208(6) 0.0034(4) -0.0016(6) -0.0002(6)

loop_
_atom_type_symbol
_atom_type_description
_atom_type_scat_dispersion_real
_atom_type_scat_dispersion_imag
_atom_type_scat_source
C C 0.0033 0.0016 'International Tables Vol C Tables 4.2.6.8 and 6.1.1.4'
H H 0.0000 0.0000 'International Tables Vol C Tables 4.2.6.8 and 6.1.1.4'
N N 0.0061 0.0033 'International Tables Vol C Tables 4.2.6.8 and 6.1.1.4'
P P 0.1023 0.0942 'International Tables Vol C Tables 4.2.6.8 and 6.1.1.4'
Fe Fe 0.3463 0.8444 'International Tables Vol C Tables 4.2.6.8 and 6.1.1.4'

loop_
_geom_angle_atom_site_label_1
_geom_angle_atom_site_label_2
_geom_angle_atom_site_label_3
_geom_angle
_geom_angle_site_symmetry_1
_geom_angle_site_symmetry_3
C22 Fe1 C22 111.11(8) . 2_655
C22 Fe1 C23 40.79(6) . .
C22 Fe1 C23 138.49(6) 2_655 .
C22 Fe1 C23 138.49(6) . 2_655
C22 Fe1 C23 40.79(6) 2_655 2_655
C23 Fe1 C23 179.16(9) . 2_655
C22 Fe1 C21 40.99(5) . .
C22 Fe1 C21 111.81(5) 2_655 .
C23 Fe1 C21 68.77(5) . .
C23 Fe1 C21 110.93(5) 2_655 .
C22 Fe1 C21 111.81(5) . 2_655
C22 Fe1 C21 40.99(5) 2_655 2_655
C23 Fe1 C21 110.93(5) . 2_655
C23 Fe1 C21 68.77(5) 2_655 2_655
C21 Fe1 C21 140.38(7) . 2_655
C22 Fe1 C25 140.67(6) . 2_655
C22 Fe1 C25 68.61(5) 2_655 2_655
C23 Fe1 C25 112.16(6) . 2_655
C23 Fe1 C25 68.17(6) 2_655 2_655
C21 Fe1 C25 178.22(6) . 2_655
C21 Fe1 C25 41.01(5) 2_655 2_655
C22 Fe1 C25 68.61(5) . .
C22 Fe1 C25 140.67(6) 2_655 .
C23 Fe1 C25 68.17(6) . .
C23 Fe1 C25 112.16(6) 2_655 .
C21 Fe1 C25 41.01(5) . .
C21 Fe1 C25 178.22(6) 2_655 .
C25 Fe1 C25 137.62(7) 2_655 .
C22 Fe1 C24 178.67(6) . 2_655
C22 Fe1 C24 68.39(5) 2_655 2_655
C23 Fe1 C24 140.37(6) . 2_655
C23 Fe1 C24 40.36(6) 2_655 2_655
C21 Fe1 C24 137.88(5) . 2_655
C21 Fe1 C24 68.69(5) 2_655 2_655
C25 Fe1 C24 40.47(6) 2_655 2_655
C25 Fe1 C24 110.93(6) . 2_655
C22 Fe1 C24 68.39(5) . .
C22 Fe1 C24 178.67(6) 2_655 .
C23 Fe1 C24 40.36(6) . .
C23 Fe1 C24 140.37(6) 2_655 .
C21 Fe1 C24 68.69(5) . .
C21 Fe1 C24 137.88(5) 2_655 .
C25 Fe1 C24 110.93(6) 2_655 .
C25 Fe1 C24 40.47(6) . .
C24 Fe1 C24 112.14(9) 2_655 .
N2 P1 N1 91.40(5) . .
N2 P1 C21 101.58(5) . .
N1 P1 C21 100.28(5) . .
C7 N1 C1 119.41(10) . .
C7 N1 P1 114.96(8) . .
C1 N1 P1 107.73(7) . .
C14 N2 C2 117.92(10) . .
C14 N2 P1 120.88(9) . .
C2 N2 P1 112.06(8) . .
N1 C1 C6 117.28(10) . .
N1 C1 C2 104.12(10) . .
C6 C1 C2 107.65(11) . .
N1 C1 H1 109.2 . .
C6 C1 H1 109.2 . .
C2 C1 H1 109.2 . .
N2 C2 C1 107.41(10) . .
N2 C2 C3 117.93(11) . .
C1 C2 C3 108.34(11) . .
N2 C2 H2 107.6 . .
C1 C2 H2 107.6 . .
C3 C2 H2 107.6 . .
C2 C3 C4 107.04(12) . .
C2 C3 H3A 110.3 . .
C4 C3 H3A 110.3 . .
C2 C3 H3B 110.3 . .
C4 C3 H3B 110.3 . .
H3A C3 H3B 108.6 . .
C5 C4 C3 112.21(12) . .
C5 C4 H4A 109.2 . .
C3 C4 H4A 109.2 . .
C5 C4 H4B 109.2 . .
C3 C4 H4B 109.2 . .
H4A C4 H4B 107.9 . .
C4 C5 C6 113.94(12) . .
C4 C5 H5A 108.8 . .
C6 C5 H5A 108.8 . .
C4 C5 H5B 108.8 . .
C6 C5 H5B 108.8 . .
H5A C5 H5B 107.7 . .
C1 C6 C5 107.60(11) . .
C1 C6 H6A 110.2 . .
C5 C6 H6A 110.2 . .
C1 C6 H6B 110.2 . .
C5 C6 H6B 110.2 . .
H6A C6 H6B 108.5 . .
C12 C7 C8 118.43(12) . .
C12 C7 N1 123.18(12) . .
C8 C7 N1 118.38(12) . .
C9 C8 C7 120.48(13) . .
C9 C8 H8 119.8 . .
C7 C8 H8 119.8 . .
C8 C9 C10 121.19(14) . .
C8 C9 H9 119.4 . .
C10 C9 H9 119.4 . .
C11 C10 C9 118.15(13) . .
C11 C10 C13 121.62(16) . .
C9 C10 C13 120.22(16) . .
C10 C11 C12 121.65(15) . .
C10 C11 H11 119.2 . .
C12 C11 H11 119.2 . .
C7 C12 C11 120.04(14) . .
C7 C12 H12 120.0 . .
C11 C12 H12 120.0 . .
C10 C13 H13A 109.5 . .
C10 C13 H13B 109.5 . .
H13A C13 H13B 109.5 . .
C10 C13 H13C 109.5 . .
H13A C13 H13C 109.5 . .
H13B C13 H13C 109.5 . .
C15 C14 C19 117.12(13) . .
C15 C14 N2 122.00(12) . .
C19 C14 N2 120.87(12) . .
C16 C15 C14 121.08(14) . .
C16 C15 H15 119.5 . .
C14 C15 H15 119.5 . .
C17 C16 C15 121.64(14) . .
C17 C16 H16 119.2 . .
C15 C16 H16 119.2 . .
C16 C17 C18 117.12(13) . .
C16 C17 C20 121.64(14) . .
C18 C17 C20 121.18(15) . .
C19 C18 C17 121.99(14) . .
C19 C18 H18 119.0 . .
C17 C18 H18 119.0 . .
C18 C19 C14 120.82(13) . .
C18 C19 H19 119.6 . .
C14 C19 H19 119.6 . .
C17 C20 H20A 109.5 . .
C17 C20 H20B 109.5 . .
H20A C20 H20B 109.5 . .
C17 C20 H20C 109.5 . .
H20A C20 H20C 109.5 . .
H20B C20 H20C 109.5 . .
C22 C21 C25 106.97(13) . .
C22 C21 P1 130.45(10) . .
C25 C21 P1 122.56(12) . .
C22 C21 Fe1 69.12(7) . .
C25 C21 Fe1 69.51(7) . .
P1 C21 Fe1 127.25(7) . .
C23 C22 C21 108.16(12) . .
C23 C22 Fe1 69.78(8) . .
C21 C22 Fe1 69.89(7) . .
C23 C22 H22 125.9 . .
C21 C22 H22 125.9 . .
Fe1 C22 H22 126.0 . .
C24 C23 C22 108.48(11) . .
C24 C23 Fe1 70.39(8) . .
C22 C23 Fe1 69.43(8) . .
C24 C23 H23 125.8 . .
C22 C23 H23 125.8 . .
Fe1 C23 H23 126.0 . .
C23 C24 C25 107.96(12) . .
C23 C24 Fe1 69.25(8) . .
C25 C24 Fe1 69.42(8) . .
C23 C24 H24 126.0 . .
C25 C24 H24 126.0 . .
Fe1 C24 H24 126.9 . .
C24 C25 C21 108.42(14) . .
C24 C25 Fe1 70.10(8) . .
C21 C25 Fe1 69.48(7) . .
C24 C25 H25 125.8 . .
C21 C25 H25 125.8 . .
Fe1 C25 H25 126.2 . .

loop_
_geom_bond_atom_site_label_1
_geom_bond_atom_site_label_2
_geom_bond_distance
_geom_bond_site_symmetry_2
Fe1 C22 2.0393(13) .
Fe1 C22 2.0393(13) 2_655
Fe1 C23 2.0440(14) .
Fe1 C23 2.0440(14) 2_655
Fe1 C21 2.0496(11) .
Fe1 C21 2.0496(11) 2_655
Fe1 C25 2.0500(12) 2_655
Fe1 C25 2.0500(12) .
Fe1 C24 2.0589(14) 2_655
Fe1 C24 2.0589(14) .
P1 N2 1.7225(11) .
P1 N1 1.7474(10) .
P1 C21 1.8191(13) .
N1 C7 1.4250(16) .
N1 C1 1.4714(15) .
N2 C14 1.4162(16) .
N2 C2 1.4723(15) .
C1 C6 1.5235(17) .
C1 C2 1.5278(18) .
C1 H1 1.0000 .
C2 C3 1.5287(18) .
C2 H2 1.0000 .
C3 C4 1.5328(19) .
C3 H3A 0.9900 .
C3 H3B 0.9900 .
C4 C5 1.529(2) .
C4 H4A 0.9900 .
C4 H4B 0.9900 .
C5 C6 1.548(2) .
C5 H5A 0.9900 .
C5 H5B 0.9900 .
C6 H6A 0.9900 .
C6 H6B 0.9900 .
C7 C12 1.3920(19) .
C7 C8 1.4001(18) .
C8 C9 1.3876(19) .
C8 H8 0.9500 .
C9 C10 1.390(2) .
C9 H9 0.9500 .
C10 C11 1.378(3) .
C10 C13 1.516(2) .
C11 C12 1.398(2) .
C11 H11 0.9500 .
C12 H12 0.9500 .
C13 H13A 0.9800 .
C13 H13B 0.9800 .
C13 H13C 0.9800 .
C14 C15 1.3941(19) .
C14 C19 1.4014(18) .
C15 C16 1.3976(19) .
C15 H15 0.9500 .
C16 C17 1.381(2) .
C16 H16 0.9500 .
C17 C18 1.390(2) .
C17 C20 1.515(2) .
C18 C19 1.3875(19) .
C18 H18 0.9500 .
C19 H19 0.9500 .
C20 H20A 0.9800 .
C20 H20B 0.9800 .
C20 H20C 0.9800 .
C21 C22 1.4315(18) .
C21 C25 1.4362(17) .
C22 C23 1.423(2) .
C22 H22 0.9500 .
C23 C24 1.415(2) .
C23 H23 0.9500 .
C24 C25 1.421(2) .
C24 H24 0.9500 .
C25 H25 0.9500 .

loop_
_geom_torsion_atom_site_label_1
_geom_torsion_atom_site_label_2
_geom_torsion_atom_site_label_3
_geom_torsion_atom_site_label_4
_geom_torsion
_geom_torsion_site_symmetry_1
N2 P1 N1 C7 -167.96(9) .
C21 P1 N1 C7 -65.92(9) .
N2 P1 N1 C1 -32.11(8) .
C21 P1 N1 C1 69.93(9) .
N1 P1 N2 C14 -135.99(10) .
C21 P1 N2 C14 123.22(10) .
N1 P1 N2 C2 10.23(9) .
C21 P1 N2 C2 -90.57(9) .
C7 N1 C1 C6 -64.09(15) .
P1 N1 C1 C6 162.37(10) .
C7 N1 C1 C2 177.12(10) .
P1 N1 C1 C2 43.58(11) .
C14 N2 C2 C1 160.73(10) .
P1 N2 C2 C1 13.42(12) .
C14 N2 C2 C3 -76.63(15) .
P1 N2 C2 C3 136.06(10) .
N1 C1 C2 N2 -35.62(12) .
C6 C1 C2 N2 -160.80(10) .
N1 C1 C2 C3 -164.02(10) .
C6 C1 C2 C3 70.81(13) .
N2 C2 C3 C4 172.67(12) .
C1 C2 C3 C4 -65.15(14) .
C2 C3 C4 C5 54.52(16) .
C3 C4 C5 C6 -50.21(18) .
N1 C1 C6 C5 -178.60(11) .
C2 C1 C6 C5 -61.71(14) .
C4 C5 C6 C1 52.66(17) .
C1 N1 C7 C12 -8.76(18) .
P1 N1 C7 C12 121.64(12) .
C1 N1 C7 C8 171.14(11) .
P1 N1 C7 C8 -58.46(13) .
C12 C7 C8 C9 1.24(19) .
N1 C7 C8 C9 -178.66(11) .
C7 C8 C9 C10 0.9(2) .
C8 C9 C10 C11 -2.0(2) .
C8 C9 C10 C13 177.29(14) .
C9 C10 C11 C12 1.1(2) .
C13 C10 C11 C12 -178.26(15) .
C8 C7 C12 C11 -2.2(2) .
N1 C7 C12 C11 177.71(12) .
C10 C11 C12 C7 1.1(2) .
C2 N2 C14 C15 6.27(18) .
P1 N2 C14 C15 150.59(11) .
C2 N2 C14 C19 -174.85(11) .
P1 N2 C14 C19 -30.53(16) .
C19 C14 C15 C16 -3.7(2) .
N2 C14 C15 C16 175.17(12) .
C14 C15 C16 C17 0.1(2) .
C15 C16 C17 C18 3.9(2) .
C15 C16 C17 C20 -173.48(14) .
C16 C17 C18 C19 -4.2(2) .
C20 C17 C18 C19 173.18(13) .
C17 C18 C19 C14 0.5(2) .
C15 C14 C19 C18 3.4(2) .
N2 C14 C19 C18 -175.49(12) .
N2 P1 C21 C22 7.07(13) .
N1 P1 C21 C22 -86.51(12) .
N2 P1 C21 C25 -174.28(11) .
N1 P1 C21 C25 92.13(12) .
N2 P1 C21 Fe1 -86.36(8) .
N1 P1 C21 Fe1 -179.95(7) .
C22 Fe1 C21 C22 -97.52(11) 2_655
C23 Fe1 C21 C22 37.70(8) .
C23 Fe1 C21 C22 -141.46(8) 2_655
C21 Fe1 C21 C22 -59.86(7) 2_655
C25 Fe1 C21 C22 118.43(13) .
C24 Fe1 C21 C22 -178.95(9) 2_655
C24 Fe1 C21 C22 81.16(8) .
C22 Fe1 C21 C25 -118.43(13) .
C22 Fe1 C21 C25 144.05(10) 2_655
C23 Fe1 C21 C25 -80.73(11) .
C23 Fe1 C21 C25 100.11(11) 2_655
C21 Fe1 C21 C25 -178.29(11) 2_655
C24 Fe1 C21 C25 62.62(13) 2_655
C24 Fe1 C21 C25 -37.28(10) .
C22 Fe1 C21 P1 125.61(12) .
C22 Fe1 C21 P1 28.10(10) 2_655
C23 Fe1 C21 P1 163.32(10) .
C23 Fe1 C21 P1 -15.84(10) 2_655
C21 Fe1 C21 P1 65.75(7) 2_655
C25 Fe1 C21 P1 -115.95(14) .
C24 Fe1 C21 P1 -53.34(12) 2_655
C24 Fe1 C21 P1 -153.23(10) .
C25 C21 C22 C23 -0.05(15) .
P1 C21 C22 C23 178.75(10) .
Fe1 C21 C22 C23 -59.51(9) .
C25 C21 C22 Fe1 59.46(9) .
P1 C21 C22 Fe1 -121.74(11) .
C22 Fe1 C22 C23 -141.38(9) 2_655
C23 Fe1 C22 C23 -179.35(7) 2_655
C21 Fe1 C22 C23 119.24(11) .
C21 Fe1 C22 C23 -97.19(9) 2_655
C25 Fe1 C22 C23 -59.75(12) 2_655
C25 Fe1 C22 C23 80.94(9) .
C24 Fe1 C22 C23 37.30(8) .
C22 Fe1 C22 C21 99.38(8) 2_655
C23 Fe1 C22 C21 -119.24(11) .
C23 Fe1 C22 C21 61.41(11) 2_655
C21 Fe1 C22 C21 143.56(7) 2_655
C25 Fe1 C22 C21 -179.00(9) 2_655
C25 Fe1 C22 C21 -38.30(8) .
C24 Fe1 C22 C21 -81.95(8) .
C21 C22 C23 C24 -0.19(15) .
Fe1 C22 C23 C24 -59.77(9) .
C21 C22 C23 Fe1 59.58(9) .
C22 Fe1 C23 C24 119.55(11) .
C22 Fe1 C23 C24 -178.99(9) 2_655
C21 Fe1 C23 C24 81.67(8) .
C21 Fe1 C23 C24 -140.92(8) 2_655
C25 Fe1 C23 C24 -96.69(8) 2_655
C25 Fe1 C23 C24 37.43(8) .
C24 Fe1 C23 C24 -59.44(14) 2_655
C22 Fe1 C23 C22 61.47(14) 2_655
C21 Fe1 C23 C22 -37.88(8) .
C21 Fe1 C23 C22 99.53(8) 2_655
C25 Fe1 C23 C22 143.76(8) 2_655
C25 Fe1 C23 C22 -82.12(8) .
C24 Fe1 C23 C22 -178.99(9) 2_655
C24 Fe1 C23 C22 -119.55(11) .
C22 C23 C24 C25 0.37(15) .
Fe1 C23 C24 C25 -58.81(10) .
C22 C23 C24 Fe1 59.17(9) .
C22 Fe1 C24 C23 -37.68(8) .
C23 Fe1 C24 C23 -179.35(7) 2_655
C21 Fe1 C24 C23 -81.88(8) .
C21 Fe1 C24 C23 61.39(11) 2_655
C25 Fe1 C24 C23 99.99(9) 2_655
C25 Fe1 C24 C23 -119.63(12) .
C24 Fe1 C24 C23 143.63(9) 2_655
C22 Fe1 C24 C25 81.95(9) .
C23 Fe1 C24 C25 119.63(12) .
C23 Fe1 C24 C25 -59.72(12) 2_655
C21 Fe1 C24 C25 37.76(8) .
C21 Fe1 C24 C25 -178.97(9) 2_655
C25 Fe1 C24 C25 -140.38(8) 2_655
C24 Fe1 C24 C25 -96.73(9) 2_655
C23 C24 C25 C21 -0.40(16) .
Fe1 C24 C25 C21 -59.10(9) .
C23 C24 C25 Fe1 58.70(10) .
C22 C21 C25 C24 0.28(15) .
P1 C21 C25 C24 -178.64(9) .
Fe1 C21 C25 C24 59.49(9) .
C22 C21 C25 Fe1 -59.21(9) .
P1 C21 C25 Fe1 121.87(9) .
C22 Fe1 C25 C24 -81.35(9) .
C22 Fe1 C25 C24 -178.95(10) 2_655
C23 Fe1 C25 C24 -37.33(9) .
C23 Fe1 C25 C24 143.51(9) 2_655
C21 Fe1 C25 C24 -119.62(14) .
C25 Fe1 C25 C24 62.10(8) 2_655
C24 Fe1 C25 C24 99.99(12) 2_655
C22 Fe1 C25 C21 38.27(9) .
C22 Fe1 C25 C21 -59.32(14) 2_655
C23 Fe1 C25 C21 82.30(10) .
C23 Fe1 C25 C21 -96.87(10) 2_655
C25 Fe1 C25 C21 -178.28(11) 2_655
C24 Fe1 C25 C21 -140.39(9) 2_655
C24 Fe1 C25 C21 119.62(14) .
